data_8107562
loop_
_publ_author_name
'Barrientos, Claudio'
'Gald\'amez, Antonio'
'Moris, Silvana'

_publ_section_title
;
 The crystal structure of 5-nitronaphthoquinone, C10H5NO4
;
_journal_issue 4
_journal_name_full 'Zeitschrift f\"ur Kristallographie - New Crystal Structures'
_journal_page_first 787
_journal_page_last 789
_journal_paper_doi 10.1515/ncrs-2023-0211
_journal_volume 238
_journal_year 2023
_chemical_formula_moiety 'C10 H5 N O4'
_chemical_formula_sum 'C10 H5 N O4'
_chemical_formula_weight 203.155
_space_group_crystal_system triclinic
_space_group_IT_number 2
_space_group_name_Hall '-P 1'
_space_group_name_H-M_alt 'P -1'
_symmetry_Int_Tables_number 2
_cell_angle_alpha 110.132(2)
_cell_angle_beta 106.157(3)
_cell_angle_gamma 94.770(3)
_cell_formula_units_Z 6
_cell_length_a 9.2564(8)
_cell_length_b 11.0464(9)
_cell_length_c 14.8016(12)
_cell_measurement_reflns_used 6955
_cell_measurement_temperature 296(2)
_cell_measurement_theta_max 26.12
_cell_measurement_theta_min 2.34
_cell_volume 1337.7(2)
_computing_cell_refinement 'SAINT V8.40B (?, 2016)'
_computing_data_reduction 'SAINT V8.40B (?, 2016)'
_computing_molecular_graphics 'Olex2 1.5 (Dolomanov et al., 2009)'
_computing_publication_material 'Olex2 1.5 (Dolomanov et al., 2009)'
_computing_structure_refinement 'XL  (Sheldrick, 2008)'
_computing_structure_solution 'SHELXT 2018/2 (Sheldrick, 2018)'
_diffrn_ambient_temperature 296.15
_diffrn_measured_fraction_theta_full 0.9990
_diffrn_measured_fraction_theta_max 0.9965
_diffrn_measurement_device_type 'Bruker APEX-II CCD'
_diffrn_radiation_type 'Mo K\a'
_diffrn_radiation_wavelength 0.71073
_diffrn_reflns_av_R_equivalents 0.0553
_diffrn_reflns_av_unetI/netI 0.0382
_diffrn_reflns_Laue_measured_fraction_full 0.9990
_diffrn_reflns_Laue_measured_fraction_max 0.9965
_diffrn_reflns_limit_h_max 11
_diffrn_reflns_limit_h_min -11
_diffrn_reflns_limit_k_max 13
_diffrn_reflns_limit_k_min -13
_diffrn_reflns_limit_l_max 18
_diffrn_reflns_limit_l_min -18
_diffrn_reflns_number 33183
_diffrn_reflns_point_group_measured_fraction_full 0.9990
_diffrn_reflns_point_group_measured_fraction_max 0.9965
_diffrn_reflns_theta_full 25.2417
_diffrn_reflns_theta_max 26.43
_diffrn_reflns_theta_min 2.01
_exptl_absorpt_coefficient_mu 0.120
_exptl_absorpt_correction_type none
_exptl_crystal_colour 'light yellow'
_exptl_crystal_colour_modifier light
_exptl_crystal_colour_primary yellow
_exptl_crystal_density_diffrn 1.513
_exptl_crystal_description block
_exptl_crystal_F_000 624.524
_exptl_crystal_size_max 0.099
_exptl_crystal_size_mid 0.091
_exptl_crystal_size_min 0.056
_refine_diff_density_max 0.3822
_refine_diff_density_min -0.3681
_refine_diff_density_rms 0.0671
_refine_ls_d_res_high 0.7983
_refine_ls_d_res_low 10.1387
_refine_ls_goodness_of_fit_ref 1.0358
_refine_ls_hydrogen_treatment constr
_refine_ls_matrix_type full
_refine_ls_number_constraints 30
_refine_ls_number_parameters 406
_refine_ls_number_reflns 5487
_refine_ls_number_restraints 0
_refine_ls_restrained_S_all 1.0358
_refine_ls_R_factor_all 0.0991
_refine_ls_R_factor_gt 0.0567
_refine_ls_shift/su_max 0.0007
_refine_ls_shift/su_mean 0.0002
_refine_ls_structure_factor_coef Fsqd
_refine_ls_weighting_details 'w=1/[\s^2^(Fo^2^)+(0.0686P)^2^+0.6335P] where P=(Fo^2^+2Fc^2^)/3'
_refine_ls_weighting_scheme calc
_refine_ls_wR_factor_gt 0.1456
_refine_ls_wR_factor_ref 0.1797
_reflns_Friedel_coverage 0.0
_reflns_limit_h_max 11
_reflns_limit_h_min -11
_reflns_limit_k_max 12
_reflns_limit_k_min -13
_reflns_limit_l_max 18
_reflns_limit_l_min 0
_reflns_number_gt 3217
_reflns_number_total 5487
_reflns_threshold_expression I>=2u(I)
_cod_data_source_file suppl_j_ncrs-2023-0211_suppl_001.cif
_cod_data_source_block 5_nq
_cod_database_code 8107562
_exptl_absorpt_special_details
;
SADABS-2016/2 (Bruker,2016/2) was used for absorption correction.
wR2(int) was 0.1306 before and 0.0637 after correction.
The Ratio of minimum to maximum transmission is 0.7958.
The \l/2 correction factor is Not present.
;
_olex2_refinement_description
;
1. Fixed Uiso
 At 1.2 times of:
  All C(H) groups
2.a Aromatic/amide H refined with riding coordinates:
 C8B(H8B), C7B(H7B), C6B(H6B), C8C(H8C), C8A(H8A), C6A(H6A), C3B(H3B),
 C3A(H3A), C6C(H6C), C3C(H3C), C7A(H7A), C2B(H2B), C7C(H7C), C2A(H2A), C2C(H2C)
;
_olex2_submission_special_instructions 'No special instructions were received'

loop_
_space_group_symop_id
_space_group_symop_operation_xyz
1 x,y,z
2 -x,-y,-z

loop_
_atom_site_label
_atom_site_type_symbol
_atom_site_fract_x
_atom_site_fract_y
_atom_site_fract_z
_atom_site_U_iso_or_equiv
_atom_site_adp_type
_atom_site_occupancy
_atom_site_refinement_flags_posn
C1C C 0.8189(3) -0.0060(3) 1.0218(2) 0.0624(7) Uani 1.000000 .
C1B C 0.8013(3) 0.4327(3) 0.94615(18) 0.0602(7) Uani 1.000000 .
C1A C 0.8264(3) 0.5575(3) 0.6313(2) 0.0656(7) Uani 1.000000 .
C2B C 0.7121(4) 0.5346(3) 0.9383(2) 0.0789(9) Uani 1.000000 .
H2B H 0.7202(4) 0.6053(3) 0.9975(2) 0.0946(11) Uiso 1.000000 R
C2A C 0.7252(3) 0.5477(3) 0.5317(2) 0.0739(8) Uani 1.000000 .
H2A H 0.6624(3) 0.6088(3) 0.5294(2) 0.0887(10) Uiso 1.000000 R
C2C C 0.8341(4) 0.1051(3) 1.1149(2) 0.0784(9) Uani 1.000000 .
H2C H 0.9111(4) 0.1161(3) 1.1746(2) 0.0941(11) Uiso 1.000000 R
C3B C 0.6215(4) 0.5295(3) 0.8510(2) 0.0754(9) Uani 1.000000 .
H3B H 0.5681(4) 0.5971(3) 0.8504(2) 0.0905(10) Uiso 1.000000 R
C3A C 0.7208(3) 0.4552(3) 0.4456(2) 0.0684(8) Uani 1.000000 .
H3A H 0.6536(3) 0.4525(3) 0.3848(2) 0.0821(9) Uiso 1.000000 R
C3C C 0.7426(4) 0.1904(3) 1.1173(2) 0.0736(8) Uani 1.000000 .
H3C H 0.7567(4) 0.2594(3) 1.1787(2) 0.0883(10) Uiso 1.000000 R
C4B C 0.6010(3) 0.4217(2) 0.75449(19) 0.0553(6) Uani 1.000000 .
C4A C 0.8172(3) 0.3567(2) 0.44194(19) 0.0529(6) Uani 1.000000 .
C4C C 0.6198(3) 0.1803(3) 1.0269(2) 0.0604(7) Uani 1.000000 .
C5C C 0.5001(3) 0.0622(2) 0.83660(18) 0.0482(6) Uani 1.000000 .
C5B C 0.6817(3) 0.2112(2) 0.67086(16) 0.0457(5) Uani 1.000000 .
C5A C 1.0114(3) 0.2682(2) 0.54634(18) 0.0512(6) Uani 1.000000 .
C6B C 0.7745(3) 0.1204(2) 0.6723(2) 0.0588(7) Uani 1.000000 .
H6B H 0.7668(3) 0.0510(2) 0.6126(2) 0.0706(8) Uiso 1.000000 R
C6A C 1.1124(3) 0.2755(3) 0.6368(2) 0.0655(7) Uani 1.000000 .
H6A H 1.1747(3) 0.2138(3) 0.6380(2) 0.0787(9) Uiso 1.000000 R
C6C C 0.4883(3) -0.0350(3) 0.7459(2) 0.0652(7) Uani 1.000000 .
H6C H 0.4162(3) -0.0413(3) 0.6856(2) 0.0783(9) Uiso 1.000000 R
C7B C 0.8786(3) 0.1342(3) 0.7635(2) 0.0626(7) Uani 1.000000 .
H7B H 0.9438(3) 0.0747(3) 0.7652(2) 0.0751(9) Uiso 1.000000 R
C7A C 1.1198(3) 0.3758(3) 0.7256(2) 0.0714(8) Uani 1.000000 .
H7A H 1.1880(3) 0.3823(3) 0.7873(2) 0.0857(10) Uiso 1.000000 R
C7C C 0.5853(4) -0.1236(3) 0.7454(2) 0.0753(8) Uani 1.000000 .
H7C H 0.5790(4) -0.1899(3) 0.6843(2) 0.0903(10) Uiso 1.000000 R
C8B C 0.8878(3) 0.2347(3) 0.85228(19) 0.0559(6) Uani 1.000000 .
H8B H 0.9558(3) 0.2410(3) 0.91400(19) 0.0671(8) Uiso 1.000000 R
C8C C 0.6910(3) -0.1143(3) 0.8346(2) 0.0651(7) Uani 1.000000 .
H8C H 0.7549(3) -0.1750(3) 0.8336(2) 0.0781(9) Uiso 1.000000 R
C8A C 1.0273(3) 0.4664(3) 0.72374(19) 0.0628(7) Uani 1.000000 .
H8A H 1.0316(3) 0.5326(3) 0.78432(19) 0.0753(9) Uiso 1.000000 R
C9B C 0.7952(3) 0.3270(2) 0.84968(16) 0.0454(5) Uani 1.000000 .
C9C C 0.7031(3) -0.0155(2) 0.92578(18) 0.0484(6) Uani 1.000000 .
C9A C 0.9275(3) 0.4596(2) 0.63195(17) 0.0488(6) Uani 1.000000 .
C10B C 0.6922(2) 0.3181(2) 0.75754(16) 0.0410(5) Uani 1.000000 .
C10C C 0.6068(3) 0.0761(2) 0.92869(16) 0.0432(5) Uani 1.000000 .
C10A C 0.9188(3) 0.3599(2) 0.54060(16) 0.0443(5) Uani 1.000000 .
N1B N 0.5625(3) 0.1846(2) 0.57292(16) 0.0589(6) Uani 1.000000 .
N1C N 0.3932(3) 0.1528(2) 0.83158(19) 0.0638(6) Uani 1.000000 .
N1A N 1.0014(4) 0.1545(3) 0.45486(19) 0.0751(7) Uani 1.000000 .
O1C O 0.8964(3) -0.0899(2) 1.02191(19) 0.0946(8) Uani 1.000000 .
O1B O 0.8725(3) 0.4325(2) 1.02835(14) 0.0947(8) Uani 1.000000 .
O1A O 0.8271(3) 0.6412(2) 0.70996(18) 0.1060(9) Uani 1.000000 .
O2A O 0.8171(3) 0.2777(2) 0.36167(14) 0.0792(6) Uani 1.000000 .
O2B O 0.5156(3) 0.4185(2) 0.67494(16) 0.0938(8) Uani 1.000000 .
O2C O 0.5290(4) 0.2516(3) 1.0325(2) 0.1314(12) Uani 1.000000 .
O3A O 0.8975(4) 0.0609(2) 0.42725(19) 0.1095(9) Uani 1.000000 .
O3B O 0.5972(3) 0.2115(3) 0.50857(16) 0.0967(8) Uani 1.000000 .
O3C O 0.4323(3) 0.2530(3) 0.8264(3) 0.1441(14) Uani 1.000000 .
O4B O 0.4352(2) 0.1297(2) 0.56118(16) 0.0890(7) Uani 1.000000 .
O4A O 1.0981(3) 0.1581(3) 0.4153(2) 0.1204(10) Uani 1.000000 .
O4C O 0.2674(3) 0.1210(3) 0.8296(3) 0.1398(13) Uani 1.000000 .

loop_
_atom_site_aniso_label
_atom_site_aniso_U_11
_atom_site_aniso_U_22
_atom_site_aniso_U_33
_atom_site_aniso_U_12
_atom_site_aniso_U_13
_atom_site_aniso_U_23
O2A 0.1076(17) 0.0821(14) 0.0408(10) 0.0413(12) 0.0122(10) 0.0194(10)
O4B 0.0552(13) 0.1137(18) 0.0738(14) 0.0045(12) -0.0028(10) 0.0289(13)
N1B 0.0575(14) 0.0649(14) 0.0408(12) 0.0170(11) 0.0036(10) 0.0133(10)
O2B 0.1137(18) 0.0897(15) 0.0685(13) 0.0640(14) 0.0004(12) 0.0322(12)
N1C 0.0501(14) 0.0755(16) 0.0855(17) 0.0287(12) 0.0258(12) 0.0479(14)
O1C 0.0883(16) 0.1206(18) 0.1137(18) 0.0649(14) 0.0353(13) 0.0791(16)
N1A 0.0912(19) 0.0567(15) 0.0642(15) 0.0397(15) 0.0121(14) 0.0124(13)
O3A 0.143(2) 0.0524(13) 0.0932(18) 0.0115(15) 0.0054(16) 0.0087(12)
O3B 0.0958(17) 0.139(2) 0.0500(12) 0.0095(15) 0.0072(11) 0.0459(14)
C10B 0.0411(12) 0.0438(12) 0.0387(11) 0.0149(9) 0.0103(9) 0.0174(10)
O1B 0.1139(18) 0.1178(18) 0.0362(10) 0.0305(15) 0.0080(11) 0.0216(11)
O1A 0.144(2) 0.0907(16) 0.0845(16) 0.0656(16) 0.0535(16) 0.0130(13)
C10C 0.0449(13) 0.0454(12) 0.0440(12) 0.0170(10) 0.0164(10) 0.0194(10)
C10A 0.0468(13) 0.0439(12) 0.0407(12) 0.0147(10) 0.0093(10) 0.0174(10)
C9B 0.0469(13) 0.0494(13) 0.0374(12) 0.0119(10) 0.0085(10) 0.0173(10)
C9C 0.0494(14) 0.0517(13) 0.0543(14) 0.0203(11) 0.0201(11) 0.0275(12)
O4A 0.116(2) 0.119(2) 0.107(2) 0.0532(17) 0.0541(18) 0.0002(16)
C9A 0.0560(15) 0.0481(13) 0.0418(13) 0.0164(11) 0.0154(11) 0.0159(11)
C5C 0.0452(13) 0.0529(14) 0.0524(14) 0.0179(11) 0.0152(11) 0.0258(12)
C4B 0.0624(16) 0.0524(14) 0.0532(14) 0.0270(12) 0.0153(12) 0.0222(12)
O4C 0.0703(17) 0.132(2) 0.276(4) 0.0523(16) 0.080(2) 0.123(3)
C5B 0.0449(13) 0.0486(13) 0.0378(12) 0.0147(10) 0.0064(10) 0.0141(10)
C4A 0.0603(16) 0.0512(14) 0.0440(14) 0.0176(12) 0.0091(11) 0.0193(12)
O2C 0.151(2) 0.131(2) 0.0870(17) 0.102(2) 0.0301(17) 0.0024(16)
C5A 0.0573(15) 0.0460(13) 0.0483(13) 0.0206(11) 0.0113(11) 0.0182(11)
C8B 0.0517(15) 0.0632(15) 0.0507(14) 0.0196(12) 0.0030(11) 0.0283(13)
O3C 0.117(2) 0.130(2) 0.302(5) 0.0839(19) 0.128(3) 0.161(3)
C7B 0.0552(16) 0.0589(16) 0.0742(18) 0.0295(13) 0.0122(13) 0.0293(15)
C1C 0.0575(16) 0.0748(18) 0.0717(18) 0.0256(14) 0.0190(13) 0.0470(16)
C1B 0.0656(17) 0.0680(17) 0.0370(13) 0.0102(13) 0.0100(12) 0.0143(12)
C6B 0.0605(16) 0.0505(14) 0.0552(15) 0.0240(12) 0.0141(12) 0.0089(12)
C8C 0.0797(19) 0.0568(16) 0.0709(18) 0.0361(14) 0.0364(16) 0.0244(14)
C8A 0.0816(19) 0.0603(16) 0.0382(13) 0.0107(14) 0.0156(13) 0.0131(12)
C6A 0.0663(17) 0.0644(16) 0.0640(17) 0.0295(14) 0.0056(13) 0.0311(15)
C1A 0.0772(19) 0.0562(16) 0.0680(18) 0.0283(14) 0.0327(15) 0.0186(14)
C3B 0.099(2) 0.0592(17) 0.071(2) 0.0433(16) 0.0302(17) 0.0200(15)
C3A 0.0703(19) 0.0682(18) 0.0662(18) 0.0296(14) 0.0068(14) 0.0337(15)
C6C 0.0695(18) 0.0719(18) 0.0437(14) 0.0155(14) 0.0071(12) 0.0185(13)
C4C 0.0728(18) 0.0556(15) 0.0530(15) 0.0237(14) 0.0245(13) 0.0157(12)
C3C 0.099(2) 0.0658(18) 0.0424(15) 0.0131(17) 0.0118(15) 0.0146(13)
C7A 0.075(2) 0.0773(19) 0.0499(16) 0.0153(16) -0.0038(13) 0.0296(15)
C2B 0.107(2) 0.0623(18) 0.0527(17) 0.0290(17) 0.0261(17) 0.0015(14)
C7C 0.097(2) 0.0633(18) 0.0552(17) 0.0257(16) 0.0258(16) 0.0073(14)
C2A 0.076(2) 0.0675(18) 0.087(2) 0.0426(15) 0.0239(16) 0.0358(17)
C2C 0.080(2) 0.085(2) 0.0569(18) 0.0090(17) -0.0059(15) 0.0356(17)

loop_
_atom_type_symbol
_atom_type_scat_dispersion_real
_atom_type_scat_dispersion_imag
_atom_type_scat_Cromer_Mann_a1
_atom_type_scat_Cromer_Mann_a2
_atom_type_scat_Cromer_Mann_a3
_atom_type_scat_Cromer_Mann_a4
_atom_type_scat_Cromer_Mann_b1
_atom_type_scat_Cromer_Mann_b2
_atom_type_scat_Cromer_Mann_b3
_atom_type_scat_Cromer_Mann_b4
_atom_type_scat_Cromer_Mann_c
_atom_type_scat_source
_atom_type_scat_dispersion_source
C 0.00347 0.00161 2.31000 1.02000 1.58860 0.86500 20.84390 10.20750 0.56870 51.65120 0.21560 'International Tables Volume C Table 6.1.1.4 (pp. 500-502)' 'Henke, Gullikson and Davis, At. Data and Nucl. Data Tables, 1993, 54, 2'
H 0.00000 0.00000 0.49300 0.32291 0.14019 0.04081 10.51090 26.12570 3.14236 57.79970 0.00304 'International Tables Volume C Table 6.1.1.4 (pp. 500-502)' 'Henke, Gullikson and Davis, At. Data and Nucl. Data Tables, 1993, 54, 2'
N 0.00653 0.00323 12.21260 3.13220 2.01250 1.16630 0.00570 9.89330 28.99750 0.58260 -11.52900 'International Tables Volume C Table 6.1.1.4 (pp. 500-502)' 'Henke, Gullikson and Davis, At. Data and Nucl. Data Tables, 1993, 54, 2'
O 0.01158 0.00611 3.04850 2.28680 1.54630 0.86700 13.27710 5.70110 0.32390 32.90890 0.25080 'International Tables Volume C Table 6.1.1.4 (pp. 500-502)' 'Henke, Gullikson and Davis, At. Data and Nucl. Data Tables, 1993, 54, 2'

loop_
_geom_angle_atom_site_label_1
_geom_angle_atom_site_label_2
_geom_angle_atom_site_label_3
_geom_angle
_geom_angle_site_symmetry_1
_geom_angle_site_symmetry_3
O3B N1B O4B 124.3(2) . .
C5B N1B O4B 116.4(2) . .
C5B N1B O3B 119.1(2) . .
O4C N1C C5C 119.1(2) . .
O3C N1C C5C 119.9(2) . .
O3C N1C O4C 121.0(3) . .
O4A N1A O3A 125.0(3) . .
C5A N1A O3A 116.5(3) . .
C5A N1A O4A 118.4(3) . .
C4B C10B C9B 120.2(2) . .
C5B C10B C9B 117.40(19) . .
C5B C10B C4B 122.4(2) . .
C5C C10C C9C 117.1(2) . .
C4C C10C C9C 119.9(2) . .
C4C C10C C5C 123.0(2) . .
C4A C10A C9A 120.2(2) . .
C5A C10A C9A 117.3(2) . .
C5A C10A C4A 122.4(2) . .
C8B C9B C10B 120.5(2) . .
C1B C9B C10B 119.7(2) . .
C1B C9B C8B 119.7(2) . .
C1C C9C C10C 119.6(2) . .
C8C C9C C10C 120.5(2) . .
C8C C9C C1C 119.9(2) . .
C8A C9A C10A 120.4(2) . .
C1A C9A C10A 119.9(2) . .
C1A C9A C8A 119.7(2) . .
C10C C5C N1C 121.3(2) . .
C6C C5C N1C 116.0(2) . .
C6C C5C C10C 122.7(2) . .
C10B C4B O2B 121.2(2) . .
C3B C4B O2B 121.3(2) . .
C3B C4B C10B 117.4(2) . .
C10B C5B N1B 121.02(19) . .
C6B C5B N1B 116.4(2) . .
C6B C5B C10B 122.5(2) . .
C10A C4A O2A 121.3(2) . .
C3A C4A O2A 121.1(2) . .
C3A C4A C10A 117.5(2) . .
C10A C5A N1A 120.9(2) . .
C6A C5A N1A 116.4(2) . .
C6A C5A C10A 122.6(2) . .
H8B C8B C9B 120.08(14) . .
C7B C8B C9B 119.8(2) . .
C7B C8B H8B 120.08(14) . .
H7B C7B C8B 119.61(14) . .
C6B C7B C8B 120.8(2) . .
C6B C7B H7B 119.61(15) . .
C9C C1C O1C 120.5(3) . .
C2C C1C O1C 121.7(3) . .
C2C C1C C9C 117.8(2) . .
C9B C1B O1B 121.4(3) . .
C2B C1B O1B 121.1(3) . .
C2B C1B C9B 117.4(2) . .
C7B C6B C5B 118.8(2) . .
H6B C6B C5B 120.58(14) . .
H6B C6B C7B 120.58(15) . .
H8C C8C C9C 119.74(15) . .
C7C C8C C9C 120.5(2) . .
C7C C8C H8C 119.74(16) . .
H8A C8A C9A 119.84(15) . .
C7A C8A C9A 120.3(2) . .
C7A C8A H8A 119.84(16) . .
H6A C6A C5A 120.60(15) . .
C7A C6A C5A 118.8(2) . .
C7A C6A H6A 120.60(15) . .
C9A C1A O1A 121.0(3) . .
C2A C1A O1A 121.5(3) . .
C2A C1A C9A 117.5(2) . .
H3B C3B C4B 118.72(15) . .
C2B C3B C4B 122.6(3) . .
C2B C3B H3B 118.72(17) . .
H3A C3A C4A 118.73(15) . .
C2A C3A C4A 122.5(2) . .
C2A C3A H3A 118.73(16) . .
H6C C6C C5C 120.56(15) . .
C7C C6C C5C 118.9(2) . .
C7C C6C H6C 120.56(17) . .
O2C C4C C10C 120.9(3) . .
C3C C4C C10C 118.0(2) . .
C3C C4C O2C 121.1(3) . .
H3C C3C C4C 118.90(16) . .
C2C C3C C4C 122.2(3) . .
C2C C3C H3C 118.90(18) . .
C6A C7A C8A 120.5(2) . .
H7A C7A C8A 119.73(16) . .
H7A C7A C6A 119.73(15) . .
C3B C2B C1B 122.3(2) . .
H2B C2B C1B 118.85(15) . .
H2B C2B C3B 118.85(17) . .
C6C C7C C8C 120.3(3) . .
H7C C7C C8C 119.84(16) . .
H7C C7C C6C 119.84(17) . .
C3A C2A C1A 122.2(2) . .
H2A C2A C1A 118.91(15) . .
H2A C2A C3A 118.91(16) . .
C3C C2C C1C 122.2(3) . .
H2C C2C C1C 118.88(16) . .
H2C C2C C3C 118.88(18) . .

loop_
_geom_bond_atom_site_label_1
_geom_bond_atom_site_label_2
_geom_bond_distance
_geom_bond_site_symmetry_2
O2A C4A 1.208(3) .
O4B N1B 1.217(3) .
N1B O3B 1.203(3) .
N1B C5B 1.473(3) .
O2B C4B 1.209(3) .
N1C C5C 1.470(3) .
N1C O4C 1.177(3) .
N1C O3C 1.170(3) .
O1C C1C 1.218(3) .
N1A O3A 1.220(4) .
N1A O4A 1.202(4) .
N1A C5A 1.470(3) .
C10B C9B 1.395(3) .
C10B C4B 1.484(3) .
C10B C5B 1.385(3) .
O1B C1B 1.213(3) .
O1A C1A 1.210(3) .
C10C C9C 1.401(3) .
C10C C5C 1.392(3) .
C10C C4C 1.476(3) .
C10A C9A 1.396(3) .
C10A C4A 1.488(3) .
C10A C5A 1.389(3) .
C9B C8B 1.389(3) .
C9B C1B 1.484(3) .
C9C C1C 1.488(3) .
C9C C8C 1.381(4) .
C9A C8A 1.388(3) .
C9A C1A 1.488(3) .
C5C C6C 1.369(4) .
C4B C3B 1.461(4) .
C5B C6B 1.375(3) .
C4A C3A 1.460(3) .
O2C C4C 1.199(3) .
C5A C6A 1.375(3) .
C8B H8B 0.9300 .
C8B C7B 1.373(4) .
C7B H7B 0.9300 .
C7B C6B 1.373(4) .
C1C C2C 1.457(4) .
C1B C2B 1.467(4) .
C6B H6B 0.9300 .
C8C H8C 0.9300 .
C8C C7C 1.371(4) .
C8A H8A 0.9300 .
C8A C7A 1.372(4) .
C6A H6A 0.9300 .
C6A C7A 1.376(4) .
C1A C2A 1.473(4) .
C3B H3B 0.9300 .
C3B C2B 1.310(4) .
C3A H3A 0.9300 .
C3A C2A 1.318(4) .
C6C H6C 0.9300 .
C6C C7C 1.382(4) .
C4C C3C 1.457(4) .
C3C H3C 0.9300 .
C3C C2C 1.317(4) .
C7A H7A 0.9300 .
C2B H2B 0.9300 .
C7C H7C 0.9300 .
C2A H2A 0.9300 .
C2C H2C 0.9300 .

loop_
_geom_torsion_atom_site_label_1
_geom_torsion_atom_site_label_2
_geom_torsion_atom_site_label_3
_geom_torsion_atom_site_label_4
_geom_torsion
_geom_torsion_site_symmetry_1
_geom_torsion_site_symmetry_2
_geom_torsion_site_symmetry_3
_geom_torsion_site_symmetry_4
O2A C4A C10A C9A 174.0(3) . . . .
O2A C4A C10A C5A -4.0(3) . . . .
O2A C4A C3A C2A -175.8(3) . . . .
O4B N1B C5B C10B -80.4(3) . . . .
O4B N1B C5B C6B 95.9(3) . . . .
N1B C5B C10B C9B 172.0(2) . . . .
N1B C5B C10B C4B -9.0(3) . . . .
N1B C5B C6B C7B -174.4(2) . . . .
O2B C4B C10B C9B 177.1(3) . . . .
O2B C4B C10B C5B -1.8(3) . . . .
O2B C4B C3B C2B 179.3(3) . . . .
N1C C5C C10C C9C 179.6(2) . . . .
N1C C5C C10C C4C 0.5(3) . . . .
N1C C5C C6C C7C -179.9(3) . . . .
O1C C1C C9C C10C 174.9(3) . . . .
O1C C1C C9C C8C -5.0(3) . . . .
O1C C1C C2C C3C -174.3(3) . . . .
N1A C5A C10A C9A 175.5(3) . . . .
N1A C5A C10A C4A -6.4(3) . . . .
N1A C5A C6A C7A -176.3(3) . . . .
C10B C9B C8B C7B 0.3(3) . . . .
C10B C9B C1B O1B 169.2(3) . . . .
C10B C9B C1B C2B -8.1(3) . . . .
C10B C4B C3B C2B -2.3(3) . . . .
C10B C5B C6B C7B 1.8(3) . . . .
O1B C1B C9B C8B -8.3(3) . . . .
O1B C1B C2B C3B -172.6(3) . . . .
O1A C1A C9A C10A 176.7(3) . . . .
O1A C1A C9A C8A -1.8(4) . . . .
O1A C1A C2A C3A -178.5(3) . . . .
C10C C9C C1C C2C -4.1(3) . . . .
C10C C9C C8C C7C 0.5(3) . . . .
C10C C5C C6C C7C 0.4(3) . . . .
C10C C4C C3C C2C -4.5(3) . . . .
C10A C9A C8A C7A 0.7(3) . . . .
C10A C9A C1A C2A -2.9(3) . . . .
C10A C4A C3A C2A 2.5(3) . . . .
C10A C5A C6A C7A 1.6(3) . . . .
C9B C8B C7B C6B -2.6(3) . . . .
C9B C1B C2B C3B 4.7(3) . . . .
C9C C1C C2C C3C 4.7(3) . . . .
C9C C8C C7C C6C -0.8(3) . . . .
C9A C8A C7A C6A -1.4(3) . . . .
C9A C1A C2A C3A 1.1(3) . . . .
C5C C6C C7C C8C 0.3(3) . . . .
C4B C3B C2B C1B 0.4(4) . . . .
C5B C6B C7B C8B 1.6(3) . . . .
C4A C3A C2A C1A -1.0(4) . . . .
O2C C4C C3C C2C 173.0(4) . . . .
C5A C6A C7A C8A 0.3(3) . . . .
C1C C2C C3C C4C -0.3(4) . . . .
